data_1518092
loop_
_publ_author_name
'Ducourant, B.'
'Mula, B.'
'Fourcade, R.'

_publ_section_title
;
 
;
_journal_name_full 'Revue de Chimie Minerale'
_journal_page_first 684
_journal_page_last 691
_journal_volume 22
_journal_year 1985
_chemical_formula_moiety 'H6 N2, 2(Br), 2(H2 O)'
_chemical_formula_sum 'Br2 H10 N2 O2'
_chemical_formula_weight 229.90
_space_group_IT_number 14
_symmetry_cell_setting monoclinic
_symmetry_Int_Tables_number 14
_symmetry_space_group_name_Hall '-P 2yn'
_symmetry_space_group_name_H-M 'P 1 21/n 1'
_cell_angle_alpha 90
_cell_angle_beta 114.30(3)
_cell_angle_gamma 90
_cell_formula_units_Z 2
_cell_length_a 6.660(2)
_cell_length_b 7.043(2)
_cell_length_c 7.857(3)
_cell_volume 335.9(2)
_diffrn_ambient_temperature 223
_diffrn_radiation_probe x-ray
_diffrn_radiation_type MoK\a
_diffrn_radiation_wavelength 0.71069
_exptl_absorpt_coefficient_mu 11.974
_exptl_crystal_density_diffrn 2.273
_exptl_crystal_density_meas 2.26
_exptl_crystal_F_000 220
_refine_ls_number_reflns 460
_refine_ls_R_factor_gt 0.029
_cod_data_source_file RCM-1985-22-684-691.cif
_cod_data_source_block N2H6Br2-2H2O
_cod_original_sg_symbol_H-M 'P 21/n'
_cod_original_formula_sum 'H10 Br2 N2 O2'
_cod_database_code 1518092

loop_
_symmetry_equiv_pos_site_id
_symmetry_equiv_pos_as_xyz
1 x,y,z
2 1/2-x,1/2+y,1/2-z
3 -x,-y,-z
4 1/2+x,1/2-y,1/2+z

loop_
_atom_site_aniso_label
_atom_site_aniso_U_11
_atom_site_aniso_U_22
_atom_site_aniso_U_33
_atom_site_aniso_U_23
_atom_site_aniso_U_13
_atom_site_aniso_U_12
N 0.0139 0.0167 0.0208 0.0009 0.0043 0.0142
Br 0.0179 0.0153 0.0221 0.0047 0.0140 0.0026
O 0.0223 0.0197 0.0261 -0.0024 0.0242 -0.0005

loop_
_atom_site_label
_atom_site_type_symbol
_atom_site_thermal_displace_type
_atom_site_fract_x
_atom_site_fract_y
_atom_site_fract_z
_atom_site_occupancy
_atom_site_U_iso_or_equiv
N N Uani 0.1169(7) 0.9794(6) 0.5517(6) 1.000 0.0181
Br Br Uani 0.37933(8) 0.13127(7) 0.21095(7) 1.000 0.0165
O O Uani 0.3517(7) 0.3182(7) 0.6184(6) 1.000 0.0180
H1 H Uiso 0.30000 0.60000 0.91000 1.000 0.0500
H2 H Uiso 0.36000 0.39000 0.01000 1.000 0.0500
H3 H Uiso 0.36000 0.46000 0.83000 1.000 0.0500
H4 H Uiso 0.27000 0.43000 0.52000 1.000 0.0500
H5 H Uiso 0.53000 0.35000 0.67000 1.000 0.0500

loop_
_atom_type_symbol
_atom_type_description
_atom_type_scat_dispersion_real
_atom_type_scat_dispersion_imag
_atom_type_scat_source
Br Br -0.2901 2.4595 ' International Tables Vol C Tables 4.2.6.8 and 6.1.1.4'
H H 0.0000 0.0000 ' International Tables Vol C Tables 4.2.6.8 and 6.1.1.4'
N N 0.0061 0.0033 ' International Tables Vol C Tables 4.2.6.8 and 6.1.1.4'
O O 0.0106 0.0060 ' International Tables Vol C Tables 4.2.6.8 and 6.1.1.4'

loop_
_geom_angle_atom_site_label_1
_geom_angle_atom_site_label_2
_geom_angle_atom_site_label_3
_geom_angle
_geom_angle_site_symmetry_1
_geom_angle_site_symmetry_3
_geom_angle_publ_flag
H4 O H5 105.00 . . no
H2 N H3 119.00 2_555 2_556 no
N N H2 103.00 3_576 2_555 no
H1 N H2 127.00 2_556 2_555 no
N N H1 109.00 3_576 2_556 no
N N H3 107.00 3_576 2_556 no
H1 N H3 89.00 2_556 2_556 no

loop_
_geom_bond_atom_site_label_1
_geom_bond_atom_site_label_2
_geom_bond_distance
_geom_bond_site_symmetry_2
_geom_bond_publ_flag
O H4 1.0800 . no
O H5 1.1100 . no
N N 1.459(7) 3_576 yes
N H3 0.8900 2_556 no
N H2 0.8500 2_555 no
N H1 0.9900 2_556 no

loop_
_geom_hbond_atom_site_label_D
_geom_hbond_atom_site_label_H
_geom_hbond_atom_site_label_A
_geom_hbond_distance_DH
_geom_hbond_distance_HA
_geom_hbond_distance_DA
_geom_hbond_angle_DHA
_geom_hbond_site_symmetry_A
_geom_hbond_publ_flag
N_b H1 O 0.9900 1.8000 2.782(7) 170.00 2_556 yes
N_a H2 Br 0.8500 2.3800 3.212(5) 168.00 . yes
N_b H3 O 0.8900 1.9200 2.758(6) 156.00 . yes
O H4 Br 1.0800 2.1900 3.263(5) 171.00 2_555 yes
